data_7201364
loop_
_publ_author_name
'Neumann, Marcus Aurelius'
'Perrin, Marc-Antoine'

_publ_section_title
;
 Can crystal structure prediction guide experimentalists to a new
 polymorph of paracetamol?
;
_journal_issue 11
_journal_name_full CrystEngComm
_journal_page_first 2475
_journal_paper_doi 10.1039/b909819d
_journal_volume 11
_journal_year 2009
_space_group_IT_number 60
_symmetry_cell_setting orthorhombic
_symmetry_Int_Tables_number 60
_symmetry_space_group_name_Hall '-P 2n 2ab'
_symmetry_space_group_name_H-M 'P b c n'
_cell_angle_alpha 90.000000
_cell_angle_beta 90.000000
_cell_angle_gamma 90.000000
_cell_length_a 29.149361
_cell_length_b 8.678607
_cell_length_c 11.660751
_cell_volume 2949.888
_cod_data_source_file b909819d.txt
_cod_data_source_block 16
_cod_struct_determination_method theoretical
_cod_database_code 7201364

loop_
_symmetry_equiv_pos_site_id
_symmetry_equiv_pos_as_xyz
1 x,y,z
2 -x+1/2,-y+1/2,z+1/2
3 -x,y,-z+1/2
4 x+1/2,-y+1/2,-z
5 -x,-y,-z
6 x+1/2,y+1/2,-z+1/2
7 x,-y,z+1/2
8 -x+1/2,y+1/2,z

loop_
_atom_site_label
_atom_site_type_symbol
_atom_site_fract_x
_atom_site_fract_y
_atom_site_fract_z
C0_0 C 0.066739 0.321693 0.212823
C1_0 C 0.083233 0.458125 0.164173
C2_0 C 0.048950 0.325412 0.324327
N3_0 N 0.065613 0.190149 0.141373
C4_0 C 0.080168 0.596726 0.223073
H5_0 H 0.098645 0.455630 0.079192
C6_0 C 0.045690 0.464620 0.383065
H7_0 H 0.036529 0.220228 0.363673
C8_0 C 0.063050 0.039931 0.170955
H9_0 H 0.065477 0.213757 0.055097
C10_0 C 0.060181 0.602145 0.332109
H11_0 H 0.094134 0.701030 0.185451
H12_0 H 0.031437 0.466753 0.469189
C13_0 C 0.058287 -0.069830 0.071570
O14_0 O 0.064903 -0.005058 0.273308
O15_0 O 0.055500 0.738103 0.390605
H16_0 H 0.048763 -0.011521 -0.008025
H17_0 H 0.091243 -0.127631 0.056663
H18_0 H 0.032540 -0.157520 0.092218
H19_0 H 0.060764 0.828637 0.337481
H16_1 H 0.152545 0.117296 0.316376
C13_1 C 0.186771 0.067136 0.329033
C8_1 C 0.185057 -0.044623 0.427969
H17_1 H 0.210672 0.160595 0.349354
H18_1 H 0.196918 0.013173 0.248268
N3_1 N 0.187106 -0.194773 0.397019
O14_1 O 0.181275 -0.001217 0.530183
C0_1 C 0.186329 -0.327953 0.467100
H9_1 H 0.187119 -0.216283 0.310348
C1_1 C 0.204473 -0.333672 0.578169
C2_1 C 0.168506 -0.462754 0.418584
C4_1 C 0.205805 -0.472871 0.637614
H5_1 H 0.218552 -0.230396 0.616846
C6_1 C 0.168942 -0.600626 0.478911
H7_1 H 0.153281 -0.459402 0.333506
C10_1 C 0.188359 -0.607797 0.588388
H11_1 H 0.220833 -0.477135 0.722921
H12_1 H 0.153337 -0.702421 0.441541
O15_1 O 0.189859 -0.743450 0.648474
H19_1 H 0.185571 -0.834616 0.595281
